data_1549572
loop_
_publ_author_name
'Swidan, Ala'aeddeen'
'Suter, Riccardo'
'Macdonald, Charles L. B.'
'Burford, Neil'

_publ_section_title
;
 Tris(benzoimidazol)amine (L) complexes of pnictogen(iii) and pnictogen(v)
 cations and assessment of the
 [LP]<sup>3+</sup>/[LPF<sub>2</sub>]<sup>3+</sup> redox couple.
;
_journal_issue 26
_journal_name_full 'Chemical science'
_journal_page_first 5837
_journal_page_last 5841
_journal_paper_doi 10.1039/c8sc01682h
_journal_volume 9
_journal_year 2018
_chemical_formula_moiety 'C31 H33 F4 N7 O3 S Sb, C F3 O3 S, 2(C2 H3 N)'
_chemical_formula_sum 'C36 H39 F7 N9 O6 S2 Sb'
_chemical_formula_weight 1012.63
_chemical_name_systematic 'tris((1-ethyl-1H-benzo[d]imidazol-2-yl)methyl)amino antimony fluoride bis triflate'
_chemical_properties_physical Air-sensitive,Moisture-sensitive,Hygroscopic,Oxygen-sensitive
_space_group_crystal_system triclinic
_space_group_IT_number 2
_space_group_name_Hall '-P 1'
_space_group_name_H-M_alt 'P -1'
_symmetry_space_group_name_Hall '-P 1'
_symmetry_space_group_name_H-M 'P -1'
_atom_sites_solution_hydrogens geom
_audit_creation_date 2017-07-26
_audit_creation_method
;
Olex2 1.2
(compiled 2017.01.04 svn.r3372 for OlexSys, GUI svn.r5292)
;
_audit_update_record
;
2017-10-19 deposited with the CCDC.
2018-06-08 downloaded from the CCDC.
;
_cell_angle_alpha 79.6653(7)
_cell_angle_beta 63.0215(6)
_cell_angle_gamma 84.7868(7)
_cell_formula_units_Z 2
_cell_length_a 13.1877(6)
_cell_length_b 13.3482(7)
_cell_length_c 13.4824(7)
_cell_measurement_reflns_used 5455
_cell_measurement_temperature 193(2)
_cell_measurement_theta_max 21.92
_cell_measurement_theta_min 2.19
_cell_volume 2080.63(18)
_computing_data_collection 'Bruker APEX2'
_computing_molecular_graphics 'Olex2 (Dolomanov et al., 2009)'
_computing_publication_material 'Olex2 (Dolomanov et al., 2009)'
_computing_structure_refinement 'XL (Sheldrick, 2008)'
_computing_structure_solution 'XS (Sheldrick, 2008)'
_diffrn_ambient_temperature 193.15
_diffrn_detector 'Bruker APEX2 area detector'
_diffrn_detector_area_resol_mean 8.33
_diffrn_detector_type 'CCD area detector'
_diffrn_measured_fraction_theta_full 1.000
_diffrn_measured_fraction_theta_max 0.997
_diffrn_measurement_device 'fixed chi three-circle diffractometer'
_diffrn_measurement_device_type 'Bruker APEX-II CCD'
_diffrn_measurement_method '\w scans'
_diffrn_radiation_monochromator graphite
_diffrn_radiation_probe x-ray
_diffrn_radiation_type MoK\a
_diffrn_radiation_wavelength 0.71073
_diffrn_radiation_xray_symbol K-L~3~
_diffrn_reflns_av_R_equivalents 0.0385
_diffrn_reflns_av_unetI/netI 0.0608
_diffrn_reflns_Laue_measured_fraction_full 1.000
_diffrn_reflns_Laue_measured_fraction_max 0.997
_diffrn_reflns_limit_h_max 17
_diffrn_reflns_limit_h_min -17
_diffrn_reflns_limit_k_max 17
_diffrn_reflns_limit_k_min -17
_diffrn_reflns_limit_l_max 17
_diffrn_reflns_limit_l_min -17
_diffrn_reflns_number 18546
_diffrn_reflns_point_group_measured_fraction_full 1.000
_diffrn_reflns_point_group_measured_fraction_max 0.997
_diffrn_reflns_theta_full 25.242
_diffrn_reflns_theta_max 27.565
_diffrn_reflns_theta_min 1.551
_diffrn_source 'sealed tube'
_diffrn_standards_number 0
_exptl_absorpt_coefficient_mu 0.851
_exptl_absorpt_correction_T_max 0.9628
_exptl_absorpt_correction_T_min 0.8607
_exptl_absorpt_correction_type numerical
_exptl_absorpt_process_details
'Reference: Krause, L., Herbst-Irmer, R., Sheldrick G.M. & Stalke D., J. Appl. Cryst. 48 (2015) 3-10.'
_exptl_crystal_colour colourless
_exptl_crystal_colour_primary colourless
_exptl_crystal_density_diffrn 1.616
_exptl_crystal_description fragment
_exptl_crystal_F_000 1024
_exptl_crystal_recrystallization_method 'Re-crystallisation from solvent: MeCN Et2O'
_exptl_crystal_size_max 0.227
_exptl_crystal_size_mid 0.183
_exptl_crystal_size_min 0.133
_refine_diff_density_max 1.211
_refine_diff_density_min -0.597
_refine_diff_density_rms 0.099
_refine_ls_extinction_method none
_refine_ls_goodness_of_fit_ref 1.039
_refine_ls_hydrogen_treatment constr
_refine_ls_matrix_type full
_refine_ls_number_parameters 552
_refine_ls_number_reflns 9603
_refine_ls_number_restraints 0
_refine_ls_restrained_S_all 1.039
_refine_ls_R_factor_all 0.0586
_refine_ls_R_factor_gt 0.0434
_refine_ls_shift/su_max 0.001
_refine_ls_shift/su_mean 0.000
_refine_ls_structure_factor_coef Fsqd
_refine_ls_weighting_details 'w=1/[\s^2^(Fo^2^)+(0.0510P)^2^+0.9045P] where P=(Fo^2^+2Fc^2^)/3'
_refine_ls_weighting_scheme calc
_refine_ls_wR_factor_gt 0.1033
_refine_ls_wR_factor_ref 0.1125
_reflns_Friedel_coverage 0.000
_reflns_number_gt 7725
_reflns_number_total 9603
_reflns_threshold_expression 'I > 2\s(I)'
_cod_data_source_file c8sc01682h2.cif
_cod_data_source_block vic17b0
_cod_depositor_comments 'Adding full bibliography for 1549568--1549574.cif.'
_cod_database_code 1549572
_shelx_space_group_comment
;
The symmetry employed for this shelxl refinement is uniquely defined
by the following loop, which should always be used as a source of
symmetry information in preference to the above space-group names.
They are only intended as comments.
;
_shelx_estimated_absorpt_t_max 0.895
_shelx_estimated_absorpt_t_min 0.830
_olex2_refinement_description
;
1. Others
 Fixed Uiso: H10A(0.034) H10B(0.034) H13(0.036) H14(0.043) H15(0.044)
 H16(0.039) H18A(0.04) H18B(0.04) H19A(0.061) H19B(0.061) H19C(0.061)
 H20A(0.03) H20B(0.03) H23(0.034) H24(0.042) H25(0.041) H26(0.038) H28A(0.044)
 H28B(0.044) H29A(0.066) H29B(0.066) H29C(0.066) H30A(0.032) H30B(0.032)
 H33(0.036) H34(0.039) H35(0.041) H36(0.037) H38A(0.039) H38B(0.039)
 H39A(0.061) H39B(0.061) H39C(0.061) H2SA(0.12) H2SB(0.12) H2SC(0.12)
 H4SA(0.173) H4SB(0.173) H4SC(0.173)
 Fixed X: H10A(0.6011) H10B(0.7345) H13(0.6327) H14(0.6405) H15(0.6501)
 H16(0.6492) H18A(0.6024) H18B(0.6043) H19A(0.7577) H19B(0.8023) H19C(0.8042)
 H20A(0.768) H20B(0.7123) H23(0.8905) H24(1.0814) H25(1.215) H26(1.1641)
 H28A(0.9331) H28B(1.0514) H29A(1.0765) H29B(0.9835) H29C(1.1018) H30A(0.5343)
 H30B(0.4701) H33(0.5969) H34(0.477) H35(0.3192) H36(0.2751) H38A(0.3041)
 H38B(0.3538) H39A(0.1605) H39B(0.1854) H39C(0.2351) H2SA(1.0327) H2SB(0.9229)
 H2SC(0.9109) H4SA(0.1034) H4SB(0.2172) H4SC(0.1709)
 Fixed Y: H10A(0.0872) H10B(0.1053) H13(0.2444) H14(0.1256) H15(-0.0482) H16(-
 0.1113) H18A(-0.1308) H18B(-0.0728) H19A(-0.1868) H19B(-0.1309) H19C(-0.0729)
 H20A(0.2163) H20B(0.3284) H23(0.4414) H24(0.4856) H25(0.4521) H26(0.3735)
 H28A(0.2852) H28B(0.333) H29A(0.1617) H29B(0.1309) H29C(0.1787) H30A(0.2147)
 H30B(0.2194) H33(0.6473) H34(0.7668) H35(0.7168) H36(0.5447) H38A(0.3502)
 H38B(0.2547) H39A(0.279) H39B(0.3922) H39C(0.2967) H2SA(0.1194) H2SB(0.1915)
 H2SC(0.0706) H4SA(0.6026) H4SB(0.5833) H4SC(0.697)
 Fixed Z: H10A(0.8062) H10B(0.7277) H13(0.3489) H14(0.2367) H15(0.2939)
 H16(0.4677) H18A(0.6695) H18B(0.7627) H19A(0.7047) H19B(0.5771) H19C(0.6703)
 H20A(0.7988) H20B(0.8067) H23(0.3303) H24(0.2178) H25(0.287) H26(0.4713)
 H28A(0.7771) H28B(0.6818) H29A(0.7404) H29B(0.7061) H29C(0.6108) H30A(0.9171)
 H30B(0.8401) H33(0.7189) H34(0.8289) H35(0.9972) H36(1.0664) H38A(1.1133)
 H38B(1.0479) H39A(1.0917) H39B(1.0232) H39C(0.9578) H2SA(0.2697) H2SB(0.2941)
 H2SC(0.3111) H4SA(0.8272) H4SB(0.8428) H4SC(0.826)
;
_olex2_submission_special_instructions 'No special instructions were received'

loop_
_space_group_symop_operation_xyz
'x, y, z'
'-x, -y, -z'

loop_
_atom_site_label
_atom_site_type_symbol
_atom_site_fract_x
_atom_site_fract_y
_atom_site_fract_z
_atom_site_U_iso_or_equiv
_atom_site_adp_type
_atom_site_occupancy
_atom_site_site_symmetry_order
_atom_site_calc_flag
_atom_site_refinement_flags_posn
Sb Sb 0.64086(2) 0.34817(2) 0.56697(2) 0.02315(8) Uani 1 1 d .
F1 F 0.72632(16) 0.35192(14) 0.40584(16) 0.0293(4) Uani 1 1 d .
N1 N 0.6417(2) 0.23696(19) 0.7490(2) 0.0230(6) Uani 1 1 d .
N11 N 0.6415(2) 0.18407(19) 0.5581(2) 0.0221(6) Uani 1 1 d .
N12 N 0.6436(2) 0.01772(19) 0.6132(2) 0.0254(6) Uani 1 1 d .
N21 N 0.8090(2) 0.3457(2) 0.5584(2) 0.0225(6) Uani 1 1 d .
N22 N 0.9385(2) 0.3171(2) 0.6213(2) 0.0247(6) Uani 1 1 d .
N31 N 0.5631(2) 0.4375(2) 0.7834(2) 0.0256(6) Uani 1 1 d .
N32 N 0.4114(2) 0.3898(2) 0.9483(2) 0.0253(6) Uani 1 1 d .
C10 C 0.6575(3) 0.1279(2) 0.7370(3) 0.0283(7) Uani 1 1 d .
H10A H 0.6011 0.0872 0.8062 0.034 Uiso 1 1 calc R
H10B H 0.7345 0.1053 0.7277 0.034 Uiso 1 1 calc R
C11 C 0.6436(3) 0.1101(2) 0.6382(3) 0.0229(7) Uani 1 1 d .
C12 C 0.6406(3) 0.1354(2) 0.4739(3) 0.0237(7) Uani 1 1 d .
C13 C 0.6374(3) 0.1734(3) 0.3724(3) 0.0297(8) Uani 1 1 d .
H13 H 0.6327 0.2444 0.3489 0.036 Uiso 1 1 calc R
C14 C 0.6414(3) 0.1023(3) 0.3072(3) 0.0357(8) Uani 1 1 d .
H14 H 0.6405 0.1256 0.2367 0.043 Uiso 1 1 calc R
C15 C 0.6466(3) -0.0023(3) 0.3417(3) 0.0363(9) Uani 1 1 d .
H15 H 0.6501 -0.0482 0.2939 0.044 Uiso 1 1 calc R
C16 C 0.6469(3) -0.0402(3) 0.4433(3) 0.0323(8) Uani 1 1 d .
H16 H 0.6492 -0.1113 0.4677 0.039 Uiso 1 1 calc R
C17 C 0.6437(3) 0.0308(2) 0.5088(3) 0.0258(7) Uani 1 1 d .
C18 C 0.6446(3) -0.0807(2) 0.6821(3) 0.0330(8) Uani 1 1 d .
H18A H 0.6024 -0.1308 0.6695 0.040 Uiso 1 1 calc R
H18B H 0.6043 -0.0728 0.7627 0.040 Uiso 1 1 calc R
C19 C 0.7624(4) -0.1214(3) 0.6563(4) 0.0505(11) Uani 1 1 d .
H19A H 0.7577 -0.1868 0.7047 0.061 Uiso 1 1 calc R
H19B H 0.8023 -0.1309 0.5771 0.061 Uiso 1 1 calc R
H19C H 0.8042 -0.0729 0.6703 0.061 Uiso 1 1 calc R
C20 C 0.7381(3) 0.2728(3) 0.7606(3) 0.0246(7) Uani 1 1 d .
H20A H 0.7680 0.2163 0.7988 0.030 Uiso 1 1 calc R
H20B H 0.7123 0.3284 0.8067 0.030 Uiso 1 1 calc R
C21 C 0.8285(3) 0.3101(2) 0.6471(3) 0.0224(7) Uani 1 1 d .
C22 C 0.9146(3) 0.3796(2) 0.4683(3) 0.0239(7) Uani 1 1 d .
C23 C 0.9449(3) 0.4272(3) 0.3590(3) 0.0284(7) Uani 1 1 d .
H23 H 0.8905 0.4414 0.3303 0.034 Uiso 1 1 calc R
C24 C 1.0578(3) 0.4531(3) 0.2934(3) 0.0351(8) Uani 1 1 d .
H24 H 1.0814 0.4856 0.2178 0.042 Uiso 1 1 calc R
C25 C 1.1382(3) 0.4331(3) 0.3350(3) 0.0342(8) Uani 1 1 d .
H25 H 1.2150 0.4521 0.2870 0.041 Uiso 1 1 calc R
C26 C 1.1093(3) 0.3870(3) 0.4430(3) 0.0316(8) Uani 1 1 d .
H26 H 1.1641 0.3735 0.4713 0.038 Uiso 1 1 calc R
C27 C 0.9960(3) 0.3608(2) 0.5092(3) 0.0255(7) Uani 1 1 d .
C28 C 0.9915(3) 0.2841(3) 0.6985(3) 0.0367(9) Uani 1 1 d .
H28A H 0.9331 0.2852 0.7771 0.044 Uiso 1 1 calc R
H28B H 1.0514 0.3330 0.6818 0.044 Uiso 1 1 calc R
C29 C 1.0427(4) 0.1799(3) 0.6881(4) 0.0551(12) Uani 1 1 d .
H29A H 1.0765 0.1617 0.7404 0.066 Uiso 1 1 calc R
H29B H 0.9835 0.1309 0.7061 0.066 Uiso 1 1 calc R
H29C H 1.1018 0.1787 0.6108 0.066 Uiso 1 1 calc R
C30 C 0.5311(3) 0.2505(2) 0.8476(3) 0.0267(7) Uani 1 1 d .
H30A H 0.5343 0.2147 0.9171 0.032 Uiso 1 1 calc R
H30B H 0.4701 0.2194 0.8401 0.032 Uiso 1 1 calc R
C31 C 0.5031(3) 0.3602(2) 0.8577(3) 0.0244(7) Uani 1 1 d .
C32 C 0.5063(3) 0.5237(2) 0.8292(3) 0.0255(7) Uani 1 1 d .
C33 C 0.5328(3) 0.6262(3) 0.7884(3) 0.0302(8) Uani 1 1 d .
H33 H 0.5969 0.6473 0.7189 0.036 Uiso 1 1 calc R
C34 C 0.4610(3) 0.6963(3) 0.8541(3) 0.0326(8) Uani 1 1 d .
H34 H 0.4770 0.7668 0.8289 0.039 Uiso 1 1 calc R
C35 C 0.3665(3) 0.6663(3) 0.9555(3) 0.0343(8) Uani 1 1 d .
H35 H 0.3192 0.7168 0.9972 0.041 Uiso 1 1 calc R
C36 C 0.3396(3) 0.5652(3) 0.9970(3) 0.0308(8) Uani 1 1 d .
H36 H 0.2751 0.5447 1.0664 0.037 Uiso 1 1 calc R
C37 C 0.4117(3) 0.4946(2) 0.9321(3) 0.0245(7) Uani 1 1 d .
C38 C 0.3233(3) 0.3249(3) 1.0421(3) 0.0325(8) Uani 1 1 d .
H38A H 0.3041 0.3502 1.1133 0.039 Uiso 1 1 calc R
H38B H 0.3538 0.2547 1.0479 0.039 Uiso 1 1 calc R
C39 C 0.2167(4) 0.3230(3) 1.0274(4) 0.0506(11) Uani 1 1 d .
H39A H 0.1605 0.2790 1.0917 0.061 Uiso 1 1 calc R
H39B H 0.1854 0.3922 1.0232 0.061 Uiso 1 1 calc R
H39C H 0.2351 0.2967 0.9578 0.061 Uiso 1 1 calc R
S1 S 0.64074(7) 0.62857(6) 0.46971(8) 0.02931(19) Uani 1 1 d .
F2 F 0.6416(2) 0.7293(2) 0.2852(2) 0.0702(8) Uani 1 1 d .
F3 F 0.6507(2) 0.5688(2) 0.2909(2) 0.0612(7) Uani 1 1 d .
F4 F 0.7978(2) 0.6481(3) 0.2606(2) 0.0767(10) Uani 1 1 d .
O1 O 0.6964(2) 0.53455(18) 0.4914(2) 0.0363(6) Uani 1 1 d .
O2 O 0.6854(3) 0.71578(19) 0.4843(3) 0.0478(7) Uani 1 1 d .
O3 O 0.5195(2) 0.6237(2) 0.5176(2) 0.0420(7) Uani 1 1 d .
C1 C 0.6854(3) 0.6435(3) 0.3197(4) 0.0426(10) Uani 1 1 d .
S2 S 0.67740(11) -0.00509(7) 1.00975(9) 0.0470(3) Uani 1 1 d .
F5 F 0.8322(3) 0.0417(3) 1.0638(3) 0.0876(10) Uani 1 1 d .
F6 F 0.8979(4) -0.0039(5) 0.9058(4) 0.170(2) Uani 1 1 d .
F7 F 0.8320(4) -0.1130(3) 1.0511(5) 0.1404(19) Uani 1 1 d .
O4 O 0.6812(4) -0.0698(2) 0.9347(3) 0.0807(12) Uani 1 1 d .
O5 O 0.6023(3) -0.0376(3) 1.1255(3) 0.0690(10) Uani 1 1 d .
O6 O 0.6729(4) 0.1008(2) 0.9710(3) 0.0783(12) Uani 1 1 d .
C2 C 0.8157(5) -0.0193(4) 1.0065(5) 0.0763(17) Uani 1 1 d .
N1S N 0.9126(4) 0.1124(3) 0.5247(4) 0.0665(13) Uani 1 1 d .
C1S C 0.9302(4) 0.1184(4) 0.4346(5) 0.0583(14) Uani 1 1 d .
C2S C 0.9509(6) 0.1255(6) 0.3178(5) 0.100(2) Uani 1 1 d .
H2SA H 1.0327 0.1194 0.2697 0.120 Uiso 1 1 calc GR
H2SB H 0.9229 0.1915 0.2941 0.120 Uiso 1 1 calc GR
H2SC H 0.9109 0.0706 0.3111 0.120 Uiso 1 1 calc GR
N2S N 0.0374(6) 0.6056(7) 1.0659(6) 0.148(3) Uani 1 1 d .
C3S C 0.0862(6) 0.6197(6) 0.9727(5) 0.095(2) Uani 1 1 d .
C4S C 0.1488(7) 0.6261(8) 0.8593(6) 0.144(4) Uani 1 1 d .
H4SA H 0.1034 0.6026 0.8272 0.173 Uiso 1 1 calc GR
H4SB H 0.2172 0.5833 0.8428 0.173 Uiso 1 1 calc GR
H4SC H 0.1709 0.6970 0.8260 0.173 Uiso 1 1 calc GR

loop_
_atom_site_aniso_label
_atom_site_aniso_U_11
_atom_site_aniso_U_22
_atom_site_aniso_U_33
_atom_site_aniso_U_23
_atom_site_aniso_U_13
_atom_site_aniso_U_12
Sb 0.02101(12) 0.02354(12) 0.02579(13) -0.00382(8) -0.01125(10) -0.00004(8)
F1 0.0277(11) 0.0342(11) 0.0256(10) -0.0026(8) -0.0112(9) -0.0063(8)
N1 0.0223(14) 0.0229(13) 0.0228(14) -0.0028(11) -0.0096(12) -0.0001(11)
N11 0.0227(14) 0.0211(13) 0.0228(14) -0.0036(11) -0.0105(12) 0.0003(11)
N12 0.0280(15) 0.0194(13) 0.0283(15) -0.0015(11) -0.0131(13) 0.0004(11)
N21 0.0196(14) 0.0246(13) 0.0232(14) -0.0028(11) -0.0101(12) 0.0018(11)
N22 0.0248(15) 0.0255(14) 0.0243(15) -0.0036(11) -0.0114(12) -0.0005(11)
N31 0.0244(15) 0.0268(14) 0.0219(14) -0.0012(11) -0.0080(12) -0.0004(11)
N32 0.0259(15) 0.0252(14) 0.0188(14) -0.0010(11) -0.0051(12) -0.0030(11)
C10 0.0326(19) 0.0268(17) 0.0249(18) -0.0038(14) -0.0135(15) 0.0056(14)
C11 0.0156(15) 0.0304(17) 0.0218(16) -0.0077(13) -0.0061(13) -0.0007(12)
C12 0.0248(17) 0.0205(15) 0.0279(18) -0.0059(13) -0.0128(14) -0.0009(12)
C13 0.034(2) 0.0282(17) 0.0305(19) -0.0016(14) -0.0182(16) -0.0007(14)
C14 0.046(2) 0.0353(19) 0.034(2) -0.0063(16) -0.0259(19) 0.0031(17)
C15 0.043(2) 0.0341(19) 0.041(2) -0.0168(17) -0.0240(19) 0.0045(16)
C16 0.036(2) 0.0233(16) 0.039(2) -0.0067(15) -0.0181(17) 0.0010(14)
C17 0.0243(17) 0.0261(16) 0.0272(18) -0.0035(13) -0.0119(15) -0.0009(13)
C18 0.047(2) 0.0173(15) 0.032(2) 0.0010(14) -0.0173(18) -0.0017(15)
C19 0.057(3) 0.037(2) 0.053(3) -0.0002(19) -0.025(2) 0.013(2)
C20 0.0239(17) 0.0304(17) 0.0223(17) -0.0051(13) -0.0125(14) 0.0007(13)
C21 0.0224(16) 0.0216(15) 0.0238(17) -0.0052(12) -0.0105(14) 0.0012(12)
C22 0.0201(16) 0.0245(16) 0.0268(17) -0.0067(13) -0.0092(14) -0.0011(12)
C23 0.0262(18) 0.0300(17) 0.0283(18) -0.0026(14) -0.0120(15) -0.0017(14)
C24 0.030(2) 0.0360(19) 0.0286(19) 0.0002(15) -0.0045(16) -0.0071(15)
C25 0.0169(17) 0.0370(19) 0.039(2) -0.0094(16) -0.0023(15) -0.0044(14)
C26 0.0199(17) 0.0336(18) 0.043(2) -0.0102(16) -0.0139(16) 0.0005(14)
C27 0.0225(17) 0.0277(17) 0.0267(18) -0.0046(13) -0.0111(14) -0.0011(13)
C28 0.032(2) 0.050(2) 0.038(2) -0.0045(18) -0.0246(18) -0.0022(17)
C29 0.056(3) 0.050(3) 0.067(3) 0.004(2) -0.039(3) 0.005(2)
C30 0.0252(18) 0.0244(16) 0.0240(17) -0.0016(13) -0.0058(14) -0.0015(13)
C31 0.0230(17) 0.0270(16) 0.0202(16) -0.0021(13) -0.0078(14) 0.0009(13)
C32 0.0256(17) 0.0281(17) 0.0212(17) -0.0009(13) -0.0102(14) -0.0006(13)
C33 0.0316(19) 0.0286(17) 0.0274(18) 0.0016(14) -0.0124(16) -0.0022(14)
C34 0.041(2) 0.0221(16) 0.034(2) 0.0021(14) -0.0179(17) -0.0037(15)
C35 0.041(2) 0.0297(18) 0.034(2) -0.0088(15) -0.0172(18) 0.0032(16)
C36 0.0320(19) 0.0312(18) 0.0238(18) -0.0041(14) -0.0081(15) 0.0009(15)
C37 0.0254(17) 0.0253(16) 0.0207(16) -0.0008(13) -0.0092(14) -0.0022(13)
C38 0.033(2) 0.0254(17) 0.0264(19) -0.0005(14) -0.0033(16) -0.0044(14)
C39 0.036(2) 0.052(3) 0.051(3) -0.002(2) -0.008(2) -0.0178(19)
S1 0.0275(5) 0.0269(4) 0.0381(5) -0.0041(4) -0.0192(4) 0.0010(3)
F2 0.0694(19) 0.0755(19) 0.0666(19) 0.0262(15) -0.0439(16) -0.0034(15)
F3 0.0564(17) 0.091(2) 0.0476(16) -0.0262(14) -0.0286(14) 0.0041(15)
F4 0.0309(14) 0.146(3) 0.0432(16) 0.0039(17) -0.0124(13) -0.0129(16)
O1 0.0391(15) 0.0249(12) 0.0506(17) -0.0021(11) -0.0264(13) 0.0010(11)
O2 0.0600(19) 0.0255(13) 0.077(2) -0.0040(13) -0.0486(18) -0.0010(12)
O3 0.0284(14) 0.0627(18) 0.0386(16) -0.0121(13) -0.0174(13) 0.0041(13)
C1 0.029(2) 0.056(3) 0.043(2) 0.002(2) -0.0191(19) -0.0022(18)
S2 0.0839(9) 0.0284(5) 0.0367(6) 0.0001(4) -0.0347(6) -0.0061(5)
F5 0.062(2) 0.110(3) 0.095(3) -0.038(2) -0.0289(19) -0.0181(18)
F6 0.087(3) 0.288(7) 0.085(3) -0.073(4) 0.024(2) -0.023(4)
F7 0.150(4) 0.088(3) 0.241(6) -0.036(3) -0.140(4) 0.035(3)
O4 0.155(4) 0.0436(19) 0.072(2) -0.0183(17) -0.072(3) 0.001(2)
O5 0.064(2) 0.103(3) 0.0445(19) 0.0117(18) -0.0311(18) -0.034(2)
O6 0.144(4) 0.0294(16) 0.081(3) -0.0010(16) -0.069(3) -0.0014(19)
C2 0.084(4) 0.064(4) 0.059(3) -0.018(3) -0.009(3) -0.006(3)
N1S 0.047(3) 0.058(3) 0.082(3) -0.031(3) -0.012(3) 0.0018(19)
C1S 0.027(2) 0.045(3) 0.087(4) -0.020(3) -0.009(3) 0.0056(19)
C2S 0.076(5) 0.134(6) 0.079(5) -0.012(4) -0.029(4) 0.008(4)
N2S 0.100(5) 0.237(9) 0.082(5) -0.016(5) -0.034(4) 0.059(5)
C3S 0.071(4) 0.165(7) 0.045(3) -0.011(4) -0.028(3) 0.017(4)
C4S 0.132(8) 0.227(11) 0.073(5) 0.012(6) -0.052(5) -0.038(7)

loop_
_atom_type_symbol
_atom_type_description
_atom_type_scat_dispersion_real
_atom_type_scat_dispersion_imag
_atom_type_scat_source
C C 0.0033 0.0016 'International Tables Vol C Tables 4.2.6.8 and 6.1.1.4'
H H 0.0000 0.0000 'International Tables Vol C Tables 4.2.6.8 and 6.1.1.4'
F F 0.0171 0.0103 'International Tables Vol C Tables 4.2.6.8 and 6.1.1.4'
N N 0.0061 0.0033 'International Tables Vol C Tables 4.2.6.8 and 6.1.1.4'
O O 0.0106 0.0060 'International Tables Vol C Tables 4.2.6.8 and 6.1.1.4'
S S 0.1246 0.1234 'International Tables Vol C Tables 4.2.6.8 and 6.1.1.4'
Sb Sb -0.5866 1.5461 'International Tables Vol C Tables 4.2.6.8 and 6.1.1.4'

loop_
_geom_angle_atom_site_label_1
_geom_angle_atom_site_label_2
_geom_angle_atom_site_label_3
_geom_angle
F1 Sb N1 136.58(8)
F1 Sb N11 80.33(9)
F1 Sb N21 82.84(9)
F1 Sb O1 75.92(8)
N11 Sb N1 69.63(9)
N11 Sb O1 156.03(9)
N21 Sb N1 69.74(9)
N21 Sb N11 94.91(10)
N21 Sb O1 79.05(9)
O1 Sb N1 127.65(8)
C10 N1 Sb 110.59(19)
C10 N1 C20 110.0(3)
C10 N1 C30 108.8(2)
C20 N1 Sb 106.40(18)
C20 N1 C30 111.9(2)
C30 N1 Sb 109.17(19)
C11 N11 Sb 123.4(2)
C11 N11 C12 106.4(3)
C12 N11 Sb 130.3(2)
C11 N12 C17 107.6(3)
C11 N12 C18 126.9(3)
C17 N12 C18 125.6(3)
C21 N21 Sb 122.4(2)
C21 N21 C22 106.8(3)
C22 N21 Sb 130.8(2)
C21 N22 C27 108.5(3)
C21 N22 C28 126.4(3)
C27 N22 C28 125.1(3)
C31 N31 C32 104.4(3)
C31 N32 C37 106.8(3)
C31 N32 C38 127.6(3)
C37 N32 C38 125.4(3)
N1 C10 C11 110.9(3)
N11 C11 N12 112.0(3)
N11 C11 C10 124.0(3)
N12 C11 C10 123.6(3)
C13 C12 N11 132.0(3)
C13 C12 C17 120.9(3)
C17 C12 N11 107.1(3)
C14 C13 C12 116.6(3)
C13 C14 C15 122.2(3)
C16 C15 C14 121.4(3)
C15 C16 C17 116.7(3)
N12 C17 C12 107.0(3)
N12 C17 C16 130.8(3)
C16 C17 C12 122.2(3)
N12 C18 C19 113.2(3)
N1 C20 C21 108.9(3)
N21 C21 N22 111.3(3)
N21 C21 C20 123.7(3)
N22 C21 C20 124.9(3)
C23 C22 N21 132.6(3)
C23 C22 C27 120.4(3)
C27 C22 N21 107.0(3)
C24 C23 C22 117.1(3)
C23 C24 C25 121.9(3)
C26 C25 C24 121.7(3)
C25 C26 C27 116.6(3)
N22 C27 C22 106.4(3)
N22 C27 C26 131.3(3)
C26 C27 C22 122.3(3)
N22 C28 C29 112.5(3)
N1 C30 C31 111.9(3)
N31 C31 N32 113.3(3)
N31 C31 C30 124.9(3)
N32 C31 C30 121.8(3)
N31 C32 C37 109.8(3)
C33 C32 N31 129.6(3)
C33 C32 C37 120.5(3)
C34 C33 C32 116.9(3)
C33 C34 C35 122.0(3)
C36 C35 C34 121.7(3)
C35 C36 C37 116.6(3)
N32 C37 C32 105.7(3)
N32 C37 C36 132.0(3)
C36 C37 C32 122.3(3)
N32 C38 C39 112.3(3)
O1 S1 C1 103.07(18)
O2 S1 O1 112.70(16)
O2 S1 C1 104.51(19)
O3 S1 O1 114.88(16)
O3 S1 O2 116.08(18)
O3 S1 C1 103.57(17)
S1 O1 Sb 136.60(15)
F2 C1 S1 110.6(3)
F3 C1 S1 112.7(3)
F3 C1 F2 106.2(3)
F3 C1 F4 107.5(4)
F4 C1 S1 112.0(3)
F4 C1 F2 107.5(3)
O4 S2 O5 114.7(2)
O4 S2 C2 104.5(3)
O5 S2 C2 103.2(2)
O6 S2 O4 114.6(2)
O6 S2 O5 115.3(2)
O6 S2 C2 102.2(3)
F5 C2 S2 113.6(4)
F5 C2 F7 105.6(6)
F6 C2 S2 113.1(5)
F6 C2 F5 106.7(5)
F6 C2 F7 105.8(6)
F7 C2 S2 111.4(4)
N1S C1S C2S 178.9(6)
N2S C3S C4S 173.8(10)

loop_
_geom_bond_atom_site_label_1
_geom_bond_atom_site_label_2
_geom_bond_distance
Sb F1 1.9344(19)
Sb N1 2.635(3)
Sb N11 2.214(2)
Sb N21 2.165(3)
Sb O1 2.551(2)
N1 C10 1.479(4)
N1 C20 1.479(4)
N1 C30 1.485(4)
N11 C11 1.335(4)
N11 C12 1.410(4)
N12 C11 1.336(4)
N12 C17 1.386(4)
N12 C18 1.469(4)
N21 C21 1.332(4)
N21 C22 1.415(4)
N22 C21 1.337(4)
N22 C27 1.387(4)
N22 C28 1.485(4)
N31 C31 1.324(4)
N31 C32 1.396(4)
N32 C31 1.363(4)
N32 C37 1.377(4)
N32 C38 1.468(4)
C10 C11 1.486(4)
C12 C13 1.390(5)
C12 C17 1.394(4)
C13 C14 1.387(5)
C14 C15 1.396(5)
C15 C16 1.374(5)
C16 C17 1.393(5)
C18 C19 1.502(6)
C20 C21 1.480(4)
C22 C23 1.382(5)
C22 C27 1.400(5)
C23 C24 1.382(5)
C24 C25 1.394(5)
C25 C26 1.364(5)
C26 C27 1.388(5)
C28 C29 1.491(5)
C30 C31 1.491(4)
C32 C33 1.392(5)
C32 C37 1.398(4)
C33 C34 1.389(5)
C34 C35 1.390(5)
C35 C36 1.377(5)
C36 C37 1.391(5)
C38 C39 1.509(6)
S1 O1 1.447(2)
S1 O2 1.433(3)
S1 O3 1.430(3)
S1 C1 1.809(4)
F2 C1 1.340(5)
F3 C1 1.318(5)
F4 C1 1.328(4)
S2 O4 1.426(3)
S2 O5 1.427(3)
S2 O6 1.422(3)
S2 C2 1.798(7)
F5 C2 1.311(6)
F6 C2 1.291(6)
F7 C2 1.331(7)
N1S C1S 1.118(7)
C1S C2S 1.457(8)
N2S C3S 1.110(8)
C3S C4S 1.359(9)

loop_
_geom_torsion_atom_site_label_1
_geom_torsion_atom_site_label_2
_geom_torsion_atom_site_label_3
_geom_torsion_atom_site_label_4
_geom_torsion
Sb N1 C10 C11 -12.2(3)
Sb N1 C20 C21 -30.4(3)
Sb N1 C30 C31 -52.9(3)
Sb N11 C11 N12 -180.0(2)
Sb N11 C11 C10 -6.5(4)
Sb N11 C12 C13 -1.1(5)
Sb N11 C12 C17 178.9(2)
Sb N21 C21 N22 -179.61(19)
Sb N21 C21 C20 -2.6(4)
Sb N21 C22 C23 2.0(5)
Sb N21 C22 C27 179.3(2)
N1 C10 C11 N11 13.3(4)
N1 C10 C11 N12 -174.0(3)
N1 C20 C21 N21 26.0(4)
N1 C20 C21 N22 -157.4(3)
N1 C30 C31 N31 5.5(5)
N1 C30 C31 N32 -173.3(3)
N11 C12 C13 C14 177.9(3)
N11 C12 C17 N12 1.5(4)
N11 C12 C17 C16 -178.2(3)
N21 C22 C23 C24 177.9(3)
N21 C22 C27 N22 -0.2(3)
N21 C22 C27 C26 -178.6(3)
N31 C32 C33 C34 -178.7(3)
N31 C32 C37 N32 -0.1(4)
N31 C32 C37 C36 179.6(3)
C10 N1 C20 C21 89.4(3)
C10 N1 C30 C31 -173.7(3)
C11 N11 C12 C13 179.2(4)
C11 N11 C12 C17 -0.8(3)
C11 N12 C17 C12 -1.6(4)
C11 N12 C17 C16 178.0(4)
C11 N12 C18 C19 -90.4(4)
C12 N11 C11 N12 -0.2(4)
C12 N11 C11 C10 173.2(3)
C12 C13 C14 C15 0.9(6)
C13 C12 C17 N12 -178.6(3)
C13 C12 C17 C16 1.8(5)
C13 C14 C15 C16 0.7(6)
C14 C15 C16 C17 -1.1(6)
C15 C16 C17 N12 -179.7(4)
C15 C16 C17 C12 -0.2(5)
C17 N12 C11 N11 1.2(4)
C17 N12 C11 C10 -172.3(3)
C17 N12 C18 C19 88.8(4)
C17 C12 C13 C14 -2.1(5)
C18 N12 C11 N11 -179.5(3)
C18 N12 C11 C10 7.0(5)
C18 N12 C17 C12 179.0(3)
C18 N12 C17 C16 -1.4(6)
C20 N1 C10 C11 -129.4(3)
C20 N1 C30 C31 64.6(4)
C21 N21 C22 C23 -176.7(3)
C21 N21 C22 C27 0.6(3)
C21 N22 C27 C22 -0.2(3)
C21 N22 C27 C26 178.0(3)
C21 N22 C28 C29 95.9(4)
C22 N21 C21 N22 -0.8(4)
C22 N21 C21 C20 176.3(3)
C22 C23 C24 C25 -0.3(5)
C23 C22 C27 N22 177.4(3)
C23 C22 C27 C26 -0.9(5)
C23 C24 C25 C26 -0.2(6)
C24 C25 C26 C27 0.2(5)
C25 C26 C27 N22 -177.5(3)
C25 C26 C27 C22 0.4(5)
C27 N22 C21 N21 0.6(4)
C27 N22 C21 C20 -176.4(3)
C27 N22 C28 C29 -84.2(4)
C27 C22 C23 C24 0.9(5)
C28 N22 C21 N21 -179.4(3)
C28 N22 C21 C20 3.6(5)
C28 N22 C27 C22 179.9(3)
C28 N22 C27 C26 -2.0(6)
C30 N1 C10 C11 107.7(3)
C30 N1 C20 C21 -149.6(3)
C31 N31 C32 C33 178.5(4)
C31 N31 C32 C37 0.0(4)
C31 N32 C37 C32 0.1(4)
C31 N32 C37 C36 -179.5(4)
C31 N32 C38 C39 -98.9(4)
C32 N31 C31 N32 0.1(4)
C32 N31 C31 C30 -178.8(3)
C32 C33 C34 C35 -0.5(5)
C33 C32 C37 N32 -178.8(3)
C33 C32 C37 C36 0.9(5)
C33 C34 C35 C36 0.8(6)
C34 C35 C36 C37 -0.2(6)
C35 C36 C37 N32 178.9(4)
C35 C36 C37 C32 -0.6(5)
C37 N32 C31 N31 -0.1(4)
C37 N32 C31 C30 178.8(3)
C37 N32 C38 C39 76.3(4)
C37 C32 C33 C34 -0.3(5)
C38 N32 C31 N31 175.8(3)
C38 N32 C31 C30 -5.3(5)
C38 N32 C37 C32 -175.9(3)
C38 N32 C37 C36 4.5(6)
O1 S1 C1 F2 -179.1(3)
O1 S1 C1 F3 62.2(3)
O1 S1 C1 F4 -59.2(3)
O2 S1 O1 Sb 148.8(2)
O2 S1 C1 F2 -61.1(3)
O2 S1 C1 F3 -179.8(3)
O2 S1 C1 F4 58.8(4)
O3 S1 O1 Sb 12.7(3)
O3 S1 C1 F2 60.8(3)
O3 S1 C1 F3 -57.8(3)
O3 S1 C1 F4 -179.2(3)
C1 S1 O1 Sb -99.2(2)
O4 S2 C2 F5 174.5(4)
O4 S2 C2 F6 52.6(5)
O4 S2 C2 F7 -66.5(5)
O5 S2 C2 F5 -65.2(5)
O5 S2 C2 F6 172.9(5)
O5 S2 C2 F7 53.9(5)
O6 S2 C2 F5 54.8(5)
O6 S2 C2 F6 -67.1(5)
O6 S2 C2 F7 173.8(4)
